data_7246982
loop_
_publ_author_name
'Luo, Rong'
'Xu, Cun-Gang'
'Yu, Hai-Jun'
'Wu, Rui-Xue'
'Lu, Peng'
'Fan, Yu-Hua'
'Shao, Feng'

_publ_section_title
;
 A novel Co(ii)-based MOF with selective fluorescence as a turn-on sensor
 for biomarker methylmalonic acid
;
_journal_issue 29
_journal_name_full CrystEngComm
_journal_page_first 4120
_journal_page_last 4125
_journal_paper_doi 10.1039/D3CE00576C
_journal_volume 25
_journal_year 2023
_chemical_formula_moiety 'C45 H30 Co N8 O4, C18 H14 N4, 2(H2 O)'
_chemical_formula_sum 'C63 H48 Co N12 O6'
_chemical_formula_weight 1128.06
_space_group_crystal_system monoclinic
_space_group_IT_number 14
_space_group_name_Hall '-P 2yn'
_space_group_name_H-M_alt 'P 1 21/n 1'
_atom_sites_solution_hydrogens mixed
_atom_sites_solution_primary dual
_audit_creation_date 2022-06-04
_audit_creation_method
;
Olex2 1.5-alpha
(compiled 2022.04.07 svn.rca3783a0 for OlexSys, GUI svn.r6498)
;
_audit_update_record
;
2023-03-16 deposited with the CCDC.	2023-07-03 downloaded from the CCDC.
;
_cell_angle_alpha 90
_cell_angle_beta 97.945(2)
_cell_angle_gamma 90
_cell_formula_units_Z 4
_cell_length_a 9.5155(5)
_cell_length_b 20.4042(10)
_cell_length_c 27.4702(15)
_cell_measurement_reflns_used 9915
_cell_measurement_temperature 251.00
_cell_measurement_theta_max 23.30
_cell_measurement_theta_min 2.19
_cell_volume 5282.3(5)
_computing_cell_refinement 'SAINT V8.40B (?, 2016)'
_computing_data_reduction 'SAINT V8.40B (?, 2016)'
_computing_molecular_graphics 'Olex2 1.5-alpha (Dolomanov et al., 2009)'
_computing_publication_material 'Olex2 1.5-alpha (Dolomanov et al., 2009)'
_computing_structure_refinement 'SHELXL 2018/3 (Sheldrick, 2015)'
_computing_structure_solution 'SHELXT 2018/2 (Sheldrick, 2018)'
_diffrn_ambient_temperature 251.00
_diffrn_measured_fraction_theta_full 0.999
_diffrn_measured_fraction_theta_max 0.999
_diffrn_measurement_device_type 'Bruker APEX-II CCD'
_diffrn_measurement_method '\f and \w scans'
_diffrn_radiation_type MoK\a
_diffrn_radiation_wavelength 0.71073
_diffrn_reflns_av_R_equivalents 0.1609
_diffrn_reflns_av_unetI/netI 0.0430
_diffrn_reflns_Laue_measured_fraction_full 0.999
_diffrn_reflns_Laue_measured_fraction_max 0.999
_diffrn_reflns_limit_h_max 11
_diffrn_reflns_limit_h_min -11
_diffrn_reflns_limit_k_max 24
_diffrn_reflns_limit_k_min -24
_diffrn_reflns_limit_l_max 32
_diffrn_reflns_limit_l_min -32
_diffrn_reflns_number 176739
_diffrn_reflns_point_group_measured_fraction_full 0.999
_diffrn_reflns_point_group_measured_fraction_max 0.999
_diffrn_reflns_theta_full 24.764
_diffrn_reflns_theta_max 24.764
_diffrn_reflns_theta_min 1.996
_diffrn_source_current 1.4
_diffrn_source_power 0.07
_diffrn_source_voltage 50.0
_diffrn_standards_number 0
_exptl_absorpt_coefficient_mu 0.393
_exptl_absorpt_correction_T_max 0.7360
_exptl_absorpt_correction_T_min 0.6888
_exptl_absorpt_correction_type none
_exptl_absorpt_process_details
;
SADABS-2016/2 (Bruker,2016/2) was used for absorption correction.
wR2(int) was 0.1314 before and 0.0813 after correction.
The Ratio of minimum to maximum transmission is 0.9359.
The \l/2 correction factor is Not present.
;
_exptl_crystal_colour violet
_exptl_crystal_colour_primary violet
_exptl_crystal_density_diffrn 1.418
_exptl_crystal_description block
_exptl_crystal_F_000 2340
_exptl_crystal_size_max 0.2
_exptl_crystal_size_mid 0.18
_exptl_crystal_size_min 0.15
_refine_diff_density_max 0.253
_refine_diff_density_min -0.304
_refine_diff_density_rms 0.050
_refine_ls_extinction_coef 0.00103(18)
_refine_ls_extinction_expression Fc^*^=kFc[1+0.001xFc^2^\l^3^/sin(2\q)]^-1/4^
_refine_ls_extinction_method 'SHELXL-2018/3 (Sheldrick 2018)'
_refine_ls_goodness_of_fit_ref 1.020
_refine_ls_hydrogen_treatment constr
_refine_ls_matrix_type full
_refine_ls_number_parameters 746
_refine_ls_number_reflns 9048
_refine_ls_number_restraints 7
_refine_ls_restrained_S_all 1.039
_refine_ls_R_factor_all 0.0834
_refine_ls_R_factor_gt 0.0450
_refine_ls_shift/su_max 0.001
_refine_ls_shift/su_mean 0.000
_refine_ls_structure_factor_coef Fsqd
_refine_ls_weighting_details 'w=1/[\s^2^(Fo^2^)+(0.0538P)^2^+3.7156P] where P=(Fo^2^+2Fc^2^)/3'
_refine_ls_weighting_scheme calc
_refine_ls_wR_factor_gt 0.1039
_refine_ls_wR_factor_ref 0.1278
_reflns_Friedel_coverage 0.000
_reflns_number_gt 6064
_reflns_number_total 9048
_reflns_threshold_expression 'I > 2\s(I)'
_cod_data_source_file d3ce00576c2.cif
_cod_data_source_block a_a
_cod_depositor_comments 'Adding full bibliography for 7246982.cif.'
_cod_database_code 7246982
_shelx_shelxl_version_number 2018/3
_shelx_space_group_comment
;
The symmetry employed for this shelxl refinement is uniquely defined
by the following loop, which should always be used as a source of
symmetry information in preference to the above space-group names.
They are only intended as comments.
;
_shelx_estimated_absorpt_t_max 0.943
_shelx_estimated_absorpt_t_min 0.925
_olex2_refinement_description
;
1. Fixed Uiso
 At 1.2 times of:
  All C(H) groups, H6B of O6, H5A of O5
 At 1.5 times of:
  H6A of O6, H5B of O5
2. Restrained distances
 N7-C20
 1.49 with sigma of 0.02
 H5A-H6A
 2.4 with sigma of 0.02
 N7-C19
 1.38 with sigma of 0.02
 H5A-H6B
 2 with sigma of 0.02
 C20-N7
 1.48 with sigma of 0.02
 H6B-H5A
 2.4 with sigma of 0.02
 C20-N8
 1.5 with sigma of 0.02
3.a Free rotating group:
 O5(H5A,H5B), O6(H6A,H6B)
3.b Aromatic/amide H refined with riding coordinates:
 C30(H30), C43(H43), C44(H44), C23(H23), C11(H11), C9(H9), C19(H19), C39(H39),
 C3(H3), C6(H6), C36(H36), C35(H35), C25(H25), C32(H32), C38(H38), C22(H22),
 C20(H20), C7(H7), C33(H33), C26(H26), C45(H45), C28(H28), C4(H4), C18(H18),
 C29(H29), C17(H17), C14(H14), C42(H42), C41(H41), C15(H15), C56(H56), C50(H50),
  C51(H51), C54(H54), C62(H62), C53(H53), C60(H60), C57(H57), C58(H58),
 C61(H61), C63(H63), C46(H46), C48(H48), C47(H47)
;
_olex2_submission_special_instructions 'No special instructions were received'

loop_
_space_group_symop_operation_xyz
'x, y, z'
'-x+1/2, y+1/2, -z+1/2'
'-x, -y, -z'
'x-1/2, -y-1/2, z-1/2'

loop_
_atom_site_label
_atom_site_type_symbol
_atom_site_fract_x
_atom_site_fract_y
_atom_site_fract_z
_atom_site_U_iso_or_equiv
_atom_site_adp_type
_atom_site_occupancy
_atom_site_site_symmetry_order
_atom_site_calc_flag
_atom_site_refinement_flags_posn
_atom_site_refinement_flags_adp
_atom_site_refinement_flags_occupancy
_atom_site_disorder_assembly
_atom_site_disorder_group
Co1 Co 1.49607(4) 0.63122(2) 0.25012(2) 0.03506(13) Uani 1 1 d . . . . .
O4 O 0.8905(2) 0.81942(10) 0.69489(8) 0.0463(5) Uani 1 1 d . . . . .
O1 O 1.3853(2) 0.63797(11) 0.30556(8) 0.0492(6) Uani 1 1 d . . . . .
O2 O 1.2563(2) 0.57375(12) 0.25273(8) 0.0529(6) Uani 1 1 d . . . . .
N2 N 1.7349(2) 0.46143(11) 0.24188(9) 0.0376(6) Uani 1 1 d . . . . .
N4 N 2.8394(2) 0.18634(12) 0.21652(9) 0.0407(6) Uani 1 1 d . . . . .
O3 O 1.0950(3) 0.83716(13) 0.66906(9) 0.0613(7) Uani 1 1 d . . . . .
N3 N 2.6422(2) 0.24310(12) 0.19823(9) 0.0412(6) Uani 1 1 d . . . . .
N1 N 1.5780(3) 0.54025(12) 0.24588(9) 0.0414(6) Uani 1 1 d . . . . .
N5 N 0.8700(2) 0.65301(12) 0.45814(9) 0.0391(6) Uani 1 1 d . . . . .
N6 N 0.0843(3) 0.44930(13) 0.41266(10) 0.0482(7) Uani 1 1 d . . . . .
C8 C 0.8365(3) 0.61534(15) 0.41855(10) 0.0370(7) Uani 1 1 d . . . . .
C10 C 0.6126(3) 0.58445(14) 0.44379(10) 0.0367(7) Uani 1 1 d . . . . .
C31 C 1.8627(3) 0.42862(14) 0.23346(11) 0.0363(7) Uani 1 1 d . . . . .
C2 C 1.1586(3) 0.60820(15) 0.32382(11) 0.0378(7) Uani 1 1 d . . . . .
C5 C 0.9453(3) 0.61252(15) 0.38442(11) 0.0380(7) Uani 1 1 d . . . . .
C34 C 2.1171(3) 0.36664(15) 0.22018(11) 0.0403(7) Uani 1 1 d . . . . .
C30 C 1.7016(3) 0.52505(15) 0.23284(11) 0.0422(7) Uani 1 1 d . . . . .
H30 H 1.759943 0.554855 0.218886 0.051 Uiso 1 1 calc R U . . .
C40 C 2.5094(3) 0.27329(15) 0.20339(12) 0.0408(7) Uani 1 1 d . . . . .
C37 C 2.2522(3) 0.33420(15) 0.21394(11) 0.0400(7) Uani 1 1 d . . . . .
C13 C 0.4768(3) 0.54789(15) 0.43610(11) 0.0394(7) Uani 1 1 d . . . . .
C12 C 0.7782(3) 0.65724(15) 0.49111(11) 0.0381(7) Uani 1 1 d . . . . .
C43 C 2.7214(3) 0.20567(15) 0.23198(12) 0.0426(7) Uani 1 1 d . . . . .
H43 H 2.695451 0.194744 0.262772 0.051 Uiso 1 1 calc R U . . .
C16 C 0.2175(3) 0.48162(15) 0.42111(12) 0.0423(7) Uani 1 1 d . . . . .
C1 C 1.2720(3) 0.60571(16) 0.29147(12) 0.0414(7) Uani 1 1 d . . . . .
C24 C 0.9221(3) 0.77455(15) 0.61773(11) 0.0418(7) Uani 1 1 d . . . . .
C27 C 0.9748(3) 0.81269(15) 0.66308(12) 0.0428(7) Uani 1 1 d . . . . .
N10 N -0.5708(4) 0.16648(16) 0.53958(12) 0.0673(9) Uani 1 1 d . . . . .
C21 C 0.8255(3) 0.69903(15) 0.53474(11) 0.0403(7) Uani 1 1 d . . . . .
C44 C 2.8353(3) 0.21258(16) 0.17019(12) 0.0477(8) Uani 1 1 d . . . . .
H44 H 2.905703 0.206913 0.149678 0.057 Uiso 1 1 calc R U . . .
C23 C 1.0071(3) 0.76439(16) 0.58155(11) 0.0458(8) Uani 1 1 d . . . . .
H23 H 1.098130 0.783175 0.584727 0.055 Uiso 1 1 calc R U . . .
C11 C 0.6500(3) 0.62396(15) 0.48483(11) 0.0414(7) Uani 1 1 d . . . . .
H11 H 0.587938 0.628103 0.508453 0.050 Uiso 1 1 calc R U . . .
N8 N -0.0152(3) 0.45248(15) 0.44323(12) 0.0665(9) Uani 1 1 d D . . . .
N11 N -1.4390(3) -0.06428(17) 0.61263(13) 0.0683(9) Uani 1 1 d . . . . .
C9 C 0.7092(3) 0.58093(16) 0.41032(11) 0.0417(7) Uani 1 1 d . . . . .
H9 H 0.688423 0.555112 0.381895 0.050 Uiso 1 1 calc R U . . .
C19 C 0.0364(3) 0.41308(16) 0.37349(12) 0.0488(8) Uani 1 1 d D . . . .
H19 H 0.086211 0.403604 0.347069 0.059 Uiso 1 1 calc R U . . .
C39 C 2.4363(3) 0.25536(17) 0.24089(13) 0.0507(8) Uani 1 1 d . . . . .
H39 H 2.472624 0.222460 0.263089 0.061 Uiso 1 1 calc R U . . .
C3 C 1.1691(3) 0.64981(17) 0.36347(12) 0.0499(9) Uani 1 1 d . . . . .
H3 H 1.249197 0.676950 0.370376 0.060 Uiso 1 1 calc R U . . .
C6 C 0.9344(3) 0.57120(16) 0.34450(11) 0.0455(8) Uani 1 1 d . . . . .
H6 H 0.854285 0.544100 0.337503 0.055 Uiso 1 1 calc R U . . .
C36 C 1.9619(3) 0.46088(16) 0.21028(12) 0.0472(8) Uani 1 1 d . . . . .
H36 H 1.943952 0.503787 0.198604 0.057 Uiso 1 1 calc R U . . .
C35 C 2.0871(3) 0.43041(16) 0.20420(12) 0.0467(8) Uani 1 1 d . . . . .
H35 H 2.154429 0.453367 0.188797 0.056 Uiso 1 1 calc R U . . .
C25 C 0.7870(3) 0.74747(16) 0.61172(12) 0.0477(8) Uani 1 1 d . . . . .
H25 H 0.727329 0.754665 0.635765 0.057 Uiso 1 1 calc R U . . .
C32 C 1.8884(3) 0.36541(15) 0.24954(13) 0.0483(8) Uani 1 1 d . . . . .
H32 H 1.820778 0.342954 0.265123 0.058 Uiso 1 1 calc R U . . .
C38 C 2.3094(3) 0.28544(17) 0.24616(13) 0.0511(9) Uani 1 1 d . . . . .
H38 H 2.260458 0.272715 0.272104 0.061 Uiso 1 1 calc R U . . .
C22 C 0.9597(3) 0.72699(16) 0.54089(12) 0.0470(8) Uani 1 1 d . . . . .
H22 H 1.019402 0.720255 0.516806 0.056 Uiso 1 1 calc R U . . .
C20 C -0.1238(3) 0.41693(17) 0.42231(14) 0.0539(9) Uani 1 1 d D . . . .
H20 H -0.208378 0.409395 0.435504 0.065 Uiso 1 1 calc R U . . .
C7 C 1.0395(3) 0.56898(17) 0.31455(12) 0.0472(8) Uani 1 1 d . . . . .
H7 H 1.029945 0.540374 0.287474 0.057 Uiso 1 1 calc R U . . .
C33 C 2.0140(3) 0.33491(15) 0.24273(13) 0.0496(9) Uani 1 1 d . . . . .
H33 H 2.030182 0.291545 0.253653 0.060 Uiso 1 1 calc R U . . .
C26 C 0.7389(3) 0.71003(16) 0.57083(11) 0.0461(8) Uani 1 1 d . . . . .
H26 H 0.647280 0.691912 0.567379 0.055 Uiso 1 1 calc R U . . .
C45 C 2.7160(3) 0.24740(18) 0.15872(13) 0.0532(9) Uani 1 1 d . . . . .
H45 H 2.688133 0.270358 0.129299 0.064 Uiso 1 1 calc R U . . .
C28 C 1.5280(4) 0.48315(17) 0.26381(14) 0.0566(10) Uani 1 1 d . . . . .
H28 H 1.440546 0.478604 0.275712 0.068 Uiso 1 1 calc R U . . .
N7 N -0.0928(4) 0.39278(17) 0.37812(14) 0.0772(10) Uani 1 1 d D . . . .
C4 C 1.0642(3) 0.65237(17) 0.39322(12) 0.0525(9) Uani 1 1 d . . . . .
H4 H 1.073322 0.681577 0.419940 0.063 Uiso 1 1 calc R U . . .
C18 C 0.3677(3) 0.56367(17) 0.46253(13) 0.0525(9) Uani 1 1 d . . . . .
H18 H 0.380950 0.597365 0.486057 0.063 Uiso 1 1 calc R U . . .
C29 C 1.6231(4) 0.43476(17) 0.26177(15) 0.0591(10) Uani 1 1 d . . . . .
H29 H 1.614684 0.391137 0.271991 0.071 Uiso 1 1 calc R U . . .
C17 C 0.2395(3) 0.53076(18) 0.45494(13) 0.0551(9) Uani 1 1 d . . . . .
H17 H 0.166917 0.542369 0.473271 0.066 Uiso 1 1 calc R U . . .
C14 C 0.4527(3) 0.49672(18) 0.40296(13) 0.0576(10) Uani 1 1 d . . . . .
H14 H 0.525632 0.483818 0.385184 0.069 Uiso 1 1 calc R U . . .
C42 C 2.4541(4) 0.32052(17) 0.17052(13) 0.0551(9) Uani 1 1 d . . . . .
H42 H 2.502843 0.332521 0.144374 0.066 Uiso 1 1 calc R U . . .
C41 C 2.3269(4) 0.35033(17) 0.17588(13) 0.0549(9) Uani 1 1 d . . . . .
H41 H 2.290163 0.382421 0.153057 0.066 Uiso 1 1 calc R U . . .
C52 C -0.9440(4) 0.06750(18) 0.56553(13) 0.0599(10) Uani 1 1 d . . . . .
C15 C 0.3245(4) 0.46411(19) 0.39528(14) 0.0606(10) Uani 1 1 d . . . . .
H15 H 0.310837 0.429809 0.372265 0.073 Uiso 1 1 calc R U . . .
C49 C -0.6962(4) 0.13292(18) 0.54773(14) 0.0627(10) Uani 1 1 d . . . . .
C55 C -1.0732(4) 0.03365(19) 0.57627(14) 0.0626(10) Uani 1 1 d . . . . .
N12 N -1.5701(4) -0.1293(2) 0.65389(17) 0.0940(12) Uani 1 1 d . . . . .
C59 C -1.3182(4) -0.03060(19) 0.59977(14) 0.0621(10) Uani 1 1 d . . . . .
N9 N -0.4033(5) 0.2108(2) 0.50042(17) 0.1015(13) Uani 1 1 d . . . . .
C56 C -1.2092(5) 0.0486(2) 0.55196(15) 0.0776(12) Uani 1 1 d . . . . .
H56 H -1.219563 0.080926 0.527321 0.093 Uiso 1 1 calc R U . . .
C50 C -0.7053(5) 0.1061(2) 0.59287(15) 0.0742(12) Uani 1 1 d . . . . .
H50 H -0.628232 0.109386 0.618167 0.089 Uiso 1 1 calc R U . . .
C51 C -0.8274(5) 0.0744(2) 0.60115(15) 0.0749(12) Uani 1 1 d . . . . .
H51 H -0.831678 0.056673 0.632488 0.090 Uiso 1 1 calc R U . . .
C54 C -0.8099(5) 0.1270(2) 0.51096(16) 0.0796(13) Uani 1 1 d . . . . .
H54 H -0.804936 0.144854 0.479715 0.095 Uiso 1 1 calc R U . . .
C62 C -1.5790(5) -0.0593(3) 0.59061(18) 0.0854(13) Uani 1 1 d . . . . .
H62 H -1.614004 -0.033214 0.563427 0.102 Uiso 1 1 calc R U . . .
C53 C -0.9303(5) 0.0949(2) 0.52007(16) 0.0793(12) Uani 1 1 d . . . . .
H53 H -1.006676 0.091252 0.494553 0.095 Uiso 1 1 calc R U . . .
C60 C -1.3279(5) 0.0165(2) 0.56379(16) 0.0809(13) Uani 1 1 d . . . . .
H60 H -1.417487 0.027272 0.546766 0.097 Uiso 1 1 calc R U . . .
C57 C -1.0677(5) -0.0134(2) 0.61270(16) 0.0789(13) Uani 1 1 d . . . . .
H57 H -0.978836 -0.024478 0.630169 0.095 Uiso 1 1 calc R U . . .
C58 C -1.1862(4) -0.0446(2) 0.62446(17) 0.0798(13) Uani 1 1 d . . . . .
H58 H -1.176823 -0.076047 0.649738 0.096 Uiso 1 1 calc R U . . .
C61 C -1.4418(5) -0.1068(2) 0.65051(19) 0.0850(13) Uani 1 1 d . . . . .
H61 H -1.360641 -0.119010 0.672109 0.102 Uiso 1 1 calc R U . . .
C63 C -1.6549(5) -0.0996(3) 0.6161(2) 0.0898(14) Uani 1 1 d . . . . .
H63 H -1.753232 -0.106378 0.608812 0.108 Uiso 1 1 calc R U . . .
C46 C -0.5228(6) 0.1782(2) 0.49600(19) 0.0912(14) Uani 1 1 d . . . . .
H46 H -0.571010 0.164305 0.465580 0.109 Uiso 1 1 calc R U . . .
C48 C -0.4717(6) 0.1946(3) 0.57404(19) 0.0977(16) Uani 1 1 d . . . . .
H48 H -0.473163 0.195607 0.608181 0.117 Uiso 1 1 calc R U . . .
C47 C -0.3720(6) 0.2206(3) 0.5498(2) 0.1014(16) Uani 1 1 d . . . . .
H47 H -0.290968 0.242768 0.564986 0.122 Uiso 1 1 calc R U . . .
O5 O -0.3755(4) 0.32455(17) 0.43518(14) 0.1016(11) Uani 1 1 d G . . . .
H5A H -0.416605 0.296203 0.414783 0.122 Uiso 1 1 d DG U . . .
H5B H -0.329133 0.301419 0.458172 0.152 Uiso 1 1 d G U . . .
O6 O -0.3119(5) 0.28658(19) 0.33717(15) 0.1228(13) Uani 1 1 d G . . . .
H6A H -0.255174 0.310832 0.356523 0.184 Uiso 1 1 d DG U . . .
H6B H -0.393878 0.304350 0.337106 0.147 Uiso 1 1 d DG U . . .

loop_
_atom_site_aniso_label
_atom_site_aniso_U_11
_atom_site_aniso_U_22
_atom_site_aniso_U_33
_atom_site_aniso_U_23
_atom_site_aniso_U_13
_atom_site_aniso_U_12
Co1 0.0294(2) 0.0354(2) 0.0418(2) 0.00421(19) 0.01017(16) 0.00258(18)
O4 0.0487(13) 0.0488(13) 0.0426(13) -0.0079(10) 0.0106(11) 0.0010(10)
O1 0.0342(12) 0.0656(15) 0.0505(13) -0.0019(11) 0.0156(10) -0.0087(11)
O2 0.0514(14) 0.0640(16) 0.0472(14) -0.0061(12) 0.0211(11) 0.0018(12)
N2 0.0358(14) 0.0331(14) 0.0444(15) -0.0015(11) 0.0070(11) 0.0043(11)
N4 0.0348(14) 0.0401(15) 0.0479(16) -0.0035(12) 0.0087(12) -0.0005(11)
O3 0.0557(15) 0.0772(17) 0.0516(15) -0.0139(13) 0.0095(12) -0.0249(13)
N3 0.0338(14) 0.0446(15) 0.0454(15) -0.0002(12) 0.0063(12) 0.0057(12)
N1 0.0375(15) 0.0404(15) 0.0481(16) 0.0024(12) 0.0117(12) 0.0052(12)
N5 0.0346(14) 0.0492(15) 0.0341(14) -0.0018(12) 0.0075(11) -0.0035(11)
N6 0.0355(15) 0.0494(16) 0.0603(18) 0.0049(14) 0.0095(13) -0.0099(12)
C8 0.0325(16) 0.0457(18) 0.0336(16) 0.0006(14) 0.0071(13) -0.0023(13)
C10 0.0305(15) 0.0440(18) 0.0363(16) 0.0036(14) 0.0076(13) -0.0035(13)
C31 0.0339(16) 0.0360(17) 0.0383(17) -0.0062(13) 0.0023(13) 0.0034(13)
C2 0.0333(16) 0.0444(18) 0.0368(17) 0.0035(14) 0.0082(13) 0.0024(13)
C5 0.0314(16) 0.0456(18) 0.0382(17) 0.0007(14) 0.0093(13) -0.0008(13)
C34 0.0375(16) 0.0368(17) 0.0458(18) -0.0040(15) 0.0029(14) 0.0040(14)
C30 0.0396(18) 0.0388(18) 0.0493(19) 0.0013(14) 0.0106(15) 0.0012(14)
C40 0.0343(16) 0.0405(18) 0.0471(19) -0.0021(14) 0.0042(14) 0.0053(14)
C37 0.0353(16) 0.0375(17) 0.0471(19) -0.0037(14) 0.0054(14) 0.0040(13)
C13 0.0356(17) 0.0473(19) 0.0356(17) 0.0010(14) 0.0060(13) -0.0070(14)
C12 0.0323(16) 0.0465(18) 0.0366(17) -0.0020(14) 0.0089(13) -0.0030(13)
C43 0.0365(17) 0.0451(19) 0.0472(19) -0.0042(15) 0.0094(15) 0.0026(14)
C16 0.0358(17) 0.0446(19) 0.0461(19) 0.0059(15) 0.0041(14) -0.0098(14)
C1 0.0385(18) 0.0456(18) 0.0429(19) 0.0091(15) 0.0148(14) 0.0052(15)
C24 0.0425(18) 0.0429(18) 0.0402(18) -0.0020(14) 0.0062(14) -0.0021(14)
C27 0.0462(19) 0.0381(18) 0.0436(19) -0.0014(14) 0.0048(15) -0.0005(15)
N10 0.081(2) 0.061(2) 0.059(2) -0.0024(17) 0.0084(19) 0.0094(18)
C21 0.0327(16) 0.0496(19) 0.0400(17) -0.0036(15) 0.0097(13) -0.0033(14)
C44 0.0387(18) 0.055(2) 0.051(2) 0.0004(17) 0.0120(15) 0.0021(16)
C23 0.0364(17) 0.057(2) 0.0446(19) -0.0100(16) 0.0078(14) -0.0110(15)
C11 0.0349(16) 0.056(2) 0.0353(17) -0.0038(15) 0.0106(13) -0.0059(15)
N8 0.0515(19) 0.067(2) 0.083(2) 0.0003(18) 0.0151(17) -0.0084(16)
N11 0.063(2) 0.071(2) 0.070(2) -0.0113(18) 0.0049(18) 0.0116(18)
C9 0.0384(17) 0.0516(19) 0.0362(17) -0.0064(14) 0.0084(14) -0.0067(15)
C19 0.0437(19) 0.055(2) 0.050(2) -0.0083(17) 0.0139(16) -0.0171(16)
C39 0.0443(19) 0.053(2) 0.056(2) 0.0130(17) 0.0112(16) 0.0127(16)
C3 0.0368(18) 0.061(2) 0.054(2) -0.0118(17) 0.0154(16) -0.0165(16)
C6 0.0357(17) 0.058(2) 0.0456(19) -0.0091(16) 0.0151(14) -0.0132(15)
C36 0.050(2) 0.0390(18) 0.055(2) 0.0081(15) 0.0158(16) 0.0125(15)
C35 0.0435(19) 0.0444(19) 0.055(2) 0.0072(16) 0.0166(16) 0.0079(15)
C25 0.0423(19) 0.059(2) 0.0446(19) -0.0100(16) 0.0166(15) -0.0041(16)
C32 0.0386(18) 0.0377(18) 0.070(2) 0.0014(17) 0.0124(16) -0.0028(14)
C38 0.0443(19) 0.056(2) 0.055(2) 0.0098(17) 0.0152(16) 0.0108(16)
C22 0.0410(18) 0.060(2) 0.0420(19) -0.0120(16) 0.0143(15) -0.0106(16)
C20 0.0328(18) 0.055(2) 0.075(3) -0.0098(19) 0.0089(17) -0.0159(16)
C7 0.0410(18) 0.060(2) 0.0434(19) -0.0153(16) 0.0145(15) -0.0102(16)
C33 0.0406(19) 0.0319(17) 0.076(2) 0.0030(16) 0.0075(17) 0.0040(14)
C26 0.0358(17) 0.061(2) 0.0436(19) -0.0087(16) 0.0108(14) -0.0093(15)
C45 0.048(2) 0.064(2) 0.050(2) 0.0086(17) 0.0128(16) 0.0092(17)
C28 0.046(2) 0.047(2) 0.083(3) 0.0091(18) 0.0299(19) 0.0042(16)
N7 0.066(2) 0.073(2) 0.092(3) 0.003(2) 0.0109(19) -0.0142(18)
C4 0.0450(19) 0.066(2) 0.050(2) -0.0214(17) 0.0196(16) -0.0164(17)
C18 0.0406(19) 0.063(2) 0.057(2) -0.0179(18) 0.0165(16) -0.0155(16)
C29 0.051(2) 0.0398(19) 0.091(3) 0.0110(19) 0.029(2) 0.0034(16)
C17 0.0396(19) 0.070(2) 0.060(2) -0.0110(19) 0.0207(16) -0.0113(17)
C14 0.0414(19) 0.074(3) 0.061(2) -0.020(2) 0.0230(17) -0.0193(18)
C42 0.052(2) 0.060(2) 0.057(2) 0.0126(18) 0.0202(17) 0.0131(18)
C41 0.052(2) 0.058(2) 0.057(2) 0.0150(17) 0.0156(17) 0.0200(17)
C52 0.076(3) 0.055(2) 0.047(2) 0.0002(18) 0.0022(19) 0.018(2)
C15 0.053(2) 0.068(2) 0.063(2) -0.0243(19) 0.0192(18) -0.0216(19)
C49 0.073(3) 0.053(2) 0.061(2) 0.0001(19) 0.007(2) 0.010(2)
C55 0.070(3) 0.063(2) 0.054(2) -0.0020(19) 0.0051(19) 0.015(2)
N12 0.072(3) 0.090(3) 0.119(3) 0.001(3) 0.010(2) -0.005(2)
C59 0.068(3) 0.059(2) 0.058(2) -0.0069(19) 0.004(2) 0.013(2)
N9 0.109(3) 0.105(3) 0.092(3) 0.000(3) 0.020(3) -0.016(3)
C56 0.086(3) 0.083(3) 0.059(3) 0.011(2) -0.006(2) 0.017(3)
C50 0.078(3) 0.087(3) 0.054(2) 0.008(2) -0.004(2) 0.010(2)
C51 0.077(3) 0.093(3) 0.054(2) 0.014(2) 0.004(2) 0.010(2)
C54 0.090(3) 0.085(3) 0.060(3) 0.015(2) -0.003(2) 0.001(3)
C62 0.071(3) 0.099(4) 0.082(3) -0.006(3) -0.003(3) 0.013(3)
C53 0.088(3) 0.081(3) 0.064(3) 0.008(2) -0.007(2) -0.001(3)
C60 0.072(3) 0.095(3) 0.072(3) 0.007(3) -0.007(2) 0.010(3)
C57 0.072(3) 0.080(3) 0.082(3) 0.023(2) 0.000(2) 0.024(2)
C58 0.065(3) 0.081(3) 0.092(3) 0.026(3) 0.006(2) 0.011(2)
C61 0.074(3) 0.079(3) 0.101(4) 0.011(3) 0.009(3) 0.004(3)
C63 0.073(3) 0.092(4) 0.101(4) -0.017(3) 0.002(3) -0.004(3)
C46 0.101(4) 0.094(4) 0.077(3) 0.003(3) 0.006(3) -0.009(3)
C48 0.099(4) 0.115(4) 0.079(3) -0.022(3) 0.011(3) -0.019(3)
C47 0.097(4) 0.110(4) 0.097(4) -0.029(3) 0.015(3) -0.019(3)
O5 0.082(2) 0.114(3) 0.114(3) -0.014(2) 0.031(2) -0.023(2)
O6 0.155(4) 0.111(3) 0.093(3) -0.013(2) -0.017(2) -0.003(3)

loop_
_atom_type_symbol
_atom_type_description
_atom_type_scat_dispersion_real
_atom_type_scat_dispersion_imag
_atom_type_scat_source
C C 0.0033 0.0016 'International Tables Vol C Tables 4.2.6.8 and 6.1.1.4'
H H 0.0000 0.0000 'International Tables Vol C Tables 4.2.6.8 and 6.1.1.4'
Co Co 0.3494 0.9721 'International Tables Vol C Tables 4.2.6.8 and 6.1.1.4'
N N 0.0061 0.0033 'International Tables Vol C Tables 4.2.6.8 and 6.1.1.4'
O O 0.0106 0.0060 'International Tables Vol C Tables 4.2.6.8 and 6.1.1.4'

loop_
_geom_angle_atom_site_label_1
_geom_angle_atom_site_label_2
_geom_angle_atom_site_label_3
_geom_angle
_geom_angle_site_symmetry_1
_geom_angle_site_symmetry_3
_geom_angle_publ_flag
O4 Co1 N4 109.95(10) 4_675 2_955 ?
O4 Co1 N1 125.64(10) 4_675 . ?
O1 Co1 O4 106.72(9) . 4_675 ?
O1 Co1 N4 94.21(9) . 2_955 ?
O1 Co1 N1 111.08(10) . . ?
N1 Co1 N4 104.71(10) . 2_955 ?
C27 O4 Co1 106.28(19) . 4_576 ?
C1 O1 Co1 104.41(19) . . ?
C30 N2 C31 126.9(3) . . ?
C30 N2 C29 106.2(2) . . ?
C29 N2 C31 126.8(3) . . ?
C43 N4 Co1 131.1(2) . 2_945 ?
C43 N4 C44 105.4(3) . . ?
C44 N4 Co1 123.5(2) . 2_945 ?
C43 N3 C40 126.4(3) . . ?
C43 N3 C45 106.3(3) . . ?
C45 N3 C40 127.3(3) . . ?
C30 N1 Co1 126.8(2) . . ?
C30 N1 C28 105.3(3) . . ?
C28 N1 Co1 127.0(2) . . ?
C8 N5 C12 118.8(2) . . ?
N8 N6 C16 124.2(3) . . ?
C19 N6 C16 126.0(3) . . ?
C19 N6 N8 109.8(3) . . ?
N5 C8 C5 115.2(3) . . ?
N5 C8 C9 121.9(3) . . ?
C9 C8 C5 122.9(3) . . ?
C11 C10 C13 121.9(3) . . ?
C9 C10 C13 121.6(3) . . ?
C9 C10 C11 116.6(3) . . ?
C36 C31 N2 120.1(3) . . ?
C32 C31 N2 120.2(3) . . ?
C32 C31 C36 119.6(3) . . ?
C3 C2 C1 120.9(3) . . ?
C3 C2 C7 118.2(3) . . ?
C7 C2 C1 120.9(3) . . ?
C6 C5 C8 122.9(3) . . ?
C6 C5 C4 117.9(3) . . ?
C4 C5 C8 119.2(3) . . ?
C35 C34 C37 121.8(3) . . ?
C33 C34 C37 121.5(3) . . ?
C33 C34 C35 116.7(3) . . ?
N2 C30 H30 124.1 . . ?
N1 C30 N2 111.9(3) . . ?
N1 C30 H30 124.1 . . ?
C39 C40 N3 120.5(3) . . ?
C39 C40 C42 119.5(3) . . ?
C42 C40 N3 120.0(3) . . ?
C38 C37 C34 121.1(3) . . ?
C41 C37 C34 121.9(3) . . ?
C41 C37 C38 117.0(3) . . ?
C18 C13 C10 120.7(3) . . ?
C14 C13 C10 122.4(3) . . ?
C14 C13 C18 116.9(3) . . ?
N5 C12 C21 115.2(2) . . ?
N5 C12 C11 121.8(3) . . ?
C11 C12 C21 123.0(3) . . ?
N4 C43 N3 111.7(3) . . ?
N4 C43 H43 124.2 . . ?
N3 C43 H43 124.2 . . ?
C17 C16 N6 120.2(3) . . ?
C17 C16 C15 119.4(3) . . ?
C15 C16 N6 120.4(3) . . ?
O1 C1 C2 116.9(3) . . ?
O2 C1 O1 121.9(3) . . ?
O2 C1 C2 121.2(3) . . ?
C23 C24 C27 121.0(3) . . ?
C23 C24 C25 118.7(3) . . ?
C25 C24 C27 120.3(3) . . ?
O4 C27 C24 117.2(3) . . ?
O3 C27 O4 121.6(3) . . ?
O3 C27 C24 121.2(3) . . ?
C46 N10 C49 128.0(4) . . ?
C46 N10 C48 104.6(4) . . ?
C48 N10 C49 127.4(4) . . ?
C22 C21 C12 120.3(3) . . ?
C22 C21 C26 118.2(3) . . ?
C26 C21 C12 121.5(3) . . ?
N4 C44 H44 125.1 . . ?
C45 C44 N4 109.8(3) . . ?
C45 C44 H44 125.1 . . ?
C24 C23 H23 119.7 . . ?
C22 C23 C24 120.5(3) . . ?
C22 C23 H23 119.7 . . ?
C10 C11 H11 119.8 . . ?
C12 C11 C10 120.5(3) . . ?
C12 C11 H11 119.8 . . ?
C20 N8 N6 106.0(3) . . ?
C62 N11 C59 128.0(4) . . ?
C61 N11 C59 126.9(4) . . ?
C61 N11 C62 105.2(4) . . ?
C8 C9 H9 119.8 . . ?
C10 C9 C8 120.5(3) . . ?
C10 C9 H9 119.8 . . ?
N6 C19 H19 125.8 . . ?
N7 C19 N6 108.4(3) . . ?
N7 C19 H19 125.8 . . ?
C40 C39 H39 119.9 . . ?
C40 C39 C38 120.2(3) . . ?
C38 C39 H39 119.9 . . ?
C2 C3 H3 119.5 . . ?
C2 C3 C4 121.0(3) . . ?
C4 C3 H3 119.5 . . ?
C5 C6 H6 119.5 . . ?
C5 C6 C7 121.0(3) . . ?
C7 C6 H6 119.5 . . ?
C31 C36 H36 120.0 . . ?
C35 C36 C31 120.1(3) . . ?
C35 C36 H36 120.0 . . ?
C34 C35 H35 119.0 . . ?
C36 C35 C34 121.9(3) . . ?
C36 C35 H35 119.0 . . ?
C24 C25 H25 119.6 . . ?
C26 C25 C24 120.9(3) . . ?
C26 C25 H25 119.6 . . ?
C31 C32 H32 120.1 . . ?
C31 C32 C33 119.8(3) . . ?
C33 C32 H32 120.1 . . ?
C37 C38 H38 119.3 . . ?
C39 C38 C37 121.5(3) . . ?
C39 C38 H38 119.3 . . ?
C21 C22 H22 119.3 . . ?
C23 C22 C21 121.3(3) . . ?
C23 C22 H22 119.3 . . ?
N8 C20 H20 125.4 . . ?
N8 C20 N7 109.2(3) . . ?
N7 C20 H20 125.4 . . ?
C2 C7 H7 119.5 . . ?
C6 C7 C2 120.9(3) . . ?
C6 C7 H7 119.5 . . ?
C34 C33 H33 119.1 . . ?
C32 C33 C34 121.8(3) . . ?
C32 C33 H33 119.1 . . ?
C21 C26 H26 119.8 . . ?
C25 C26 C21 120.4(3) . . ?
C25 C26 H26 119.8 . . ?
N3 C45 H45 126.6 . . ?
C44 C45 N3 106.8(3) . . ?
C44 C45 H45 126.6 . . ?
N1 C28 H28 125.1 . . ?
C29 C28 N1 109.8(3) . . ?
C29 C28 H28 125.1 . . ?
C19 N7 C20 106.7(3) . . ?
C5 C4 H4 119.5 . . ?
C3 C4 C5 121.0(3) . . ?
C3 C4 H4 119.5 . . ?
C13 C18 H18 119.4 . . ?
C17 C18 C13 121.2(3) . . ?
C17 C18 H18 119.4 . . ?
N2 C29 H29 126.6 . . ?
C28 C29 N2 106.7(3) . . ?
C28 C29 H29 126.6 . . ?
C16 C17 C18 120.6(3) . . ?
C16 C17 H17 119.7 . . ?
C18 C17 H17 119.7 . . ?
C13 C14 H14 119.1 . . ?
C15 C14 C13 121.8(3) . . ?
C15 C14 H14 119.1 . . ?
C40 C42 H42 120.0 . . ?
C40 C42 C41 120.1(3) . . ?
C41 C42 H42 120.0 . . ?
C37 C41 H41 119.1 . . ?
C42 C41 C37 121.7(3) . . ?
C42 C41 H41 119.1 . . ?
C51 C52 C55 121.1(4) . . ?
C51 C52 C53 115.5(4) . . ?
C53 C52 C55 123.5(4) . . ?
C16 C15 C14 120.0(3) . . ?
C16 C15 H15 120.0 . . ?
C14 C15 H15 120.0 . . ?
C50 C49 N10 119.7(4) . . ?
C50 C49 C54 119.1(4) . . ?
C54 C49 N10 121.2(4) . . ?
C56 C55 C52 122.8(4) . . ?
C57 C55 C52 121.4(4) . . ?
C57 C55 C56 115.8(4) . . ?
C61 N12 C63 104.4(4) . . ?
C60 C59 N11 122.7(4) . . ?
C60 C59 C58 117.9(4) . . ?
C58 C59 N11 119.4(4) . . ?
C46 N9 C47 103.5(4) . . ?
C55 C56 H56 119.5 . . ?
C60 C56 C55 120.9(4) . . ?
C60 C56 H56 119.5 . . ?
C49 C50 H50 120.1 . . ?
C49 C50 C51 119.9(4) . . ?
C51 C50 H50 120.1 . . ?
C52 C51 H51 118.5 . . ?
C50 C51 C52 123.0(4) . . ?
C50 C51 H51 118.5 . . ?
C49 C54 H54 120.0 . . ?
C53 C54 C49 119.9(4) . . ?
C53 C54 H54 120.0 . . ?
N11 C62 H62 126.9 . . ?
C63 C62 N11 106.2(4) . . ?
C63 C62 H62 126.9 . . ?
C52 C53 H53 118.7 . . ?
C54 C53 C52 122.6(4) . . ?
C54 C53 H53 118.7 . . ?
C59 C60 C56 121.7(4) . . ?
C59 C60 H60 119.2 . . ?
C56 C60 H60 119.2 . . ?
C55 C57 H57 118.6 . . ?
C58 C57 C55 122.9(4) . . ?
C58 C57 H57 118.6 . . ?
C59 C58 H58 119.6 . . ?
C57 C58 C59 120.8(4) . . ?
C57 C58 H58 119.6 . . ?
N11 C61 H61 123.5 . . ?
N12 C61 N11 113.1(4) . . ?
N12 C61 H61 123.5 . . ?
N12 C63 H63 124.4 . . ?
C62 C63 N12 111.2(5) . . ?
C62 C63 H63 124.4 . . ?
N10 C46 H46 123.2 . . ?
N9 C46 N10 113.7(5) . . ?
N9 C46 H46 123.2 . . ?
N10 C48 H48 126.6 . . ?
C47 C48 N10 106.9(5) . . ?
C47 C48 H48 126.6 . . ?
N9 C47 H47 124.3 . . ?
C48 C47 N9 111.3(5) . . ?
C48 C47 H47 124.3 . . ?
H5A O5 H5B 104.5 . . ?
H6A O6 H6B 104.5 . . ?

loop_
_geom_bond_atom_site_label_1
_geom_bond_atom_site_label_2
_geom_bond_distance
_geom_bond_site_symmetry_2
_geom_bond_publ_flag
Co1 O4 1.976(2) 4_675 ?
Co1 O1 1.973(2) . ?
Co1 N4 2.040(3) 2_955 ?
Co1 N1 2.023(2) . ?
O4 C27 1.273(4) . ?
O1 C1 1.277(4) . ?
O2 C1 1.240(4) . ?
N2 C31 1.435(4) . ?
N2 C30 1.351(4) . ?
N2 C29 1.374(4) . ?
N4 C43 1.315(4) . ?
N4 C44 1.376(4) . ?
O3 C27 1.238(4) . ?
N3 C40 1.430(4) . ?
N3 C43 1.348(4) . ?
N3 C45 1.375(4) . ?
N1 C30 1.314(4) . ?
N1 C28 1.375(4) . ?
N5 C8 1.334(4) . ?
N5 C12 1.346(4) . ?
N6 C16 1.419(4) . ?
N6 N8 1.351(4) . ?
N6 C19 1.333(4) . ?
C8 C5 1.491(4) . ?
C8 C9 1.391(4) . ?
C10 C13 1.482(4) . ?
C10 C11 1.392(4) . ?
C10 C9 1.389(4) . ?
C31 C36 1.377(4) . ?
C31 C32 1.374(4) . ?
C2 C1 1.491(4) . ?
C2 C3 1.374(4) . ?
C2 C7 1.381(4) . ?
C5 C6 1.376(4) . ?
C5 C4 1.388(4) . ?
C34 C37 1.477(4) . ?
C34 C35 1.390(4) . ?
C34 C33 1.390(4) . ?
C30 H30 0.9400 . ?
C40 C39 1.371(4) . ?
C40 C42 1.375(4) . ?
C37 C38 1.391(4) . ?
C37 C41 1.383(4) . ?
C13 C18 1.385(4) . ?
C13 C14 1.383(4) . ?
C12 C21 1.489(4) . ?
C12 C11 1.385(4) . ?
C43 H43 0.9400 . ?
C16 C17 1.363(4) . ?
C16 C15 1.367(4) . ?
C24 C27 1.495(4) . ?
C24 C23 1.381(4) . ?
C24 C25 1.388(4) . ?
N10 C49 1.420(5) . ?
N10 C46 1.360(6) . ?
N10 C48 1.367(5) . ?
C21 C22 1.387(4) . ?
C21 C26 1.392(4) . ?
C44 H44 0.9400 . ?
C44 C45 1.339(4) . ?
C23 H23 0.9400 . ?
C23 C22 1.376(4) . ?
C11 H11 0.9400 . ?
N8 C20 1.327(4) . ?
N11 C59 1.425(5) . ?
N11 C62 1.388(5) . ?
N11 C61 1.358(5) . ?
C9 H9 0.9400 . ?
C19 H19 0.9400 . ?
C19 N7 1.320(4) . ?
C39 H39 0.9400 . ?
C39 C38 1.380(4) . ?
C3 H3 0.9400 . ?
C3 C4 1.375(4) . ?
C6 H6 0.9400 . ?
C6 C7 1.381(4) . ?
C36 H36 0.9400 . ?
C36 C35 1.374(4) . ?
C35 H35 0.9400 . ?
C25 H25 0.9400 . ?
C25 C26 1.383(4) . ?
C32 H32 0.9400 . ?
C32 C33 1.383(4) . ?
C38 H38 0.9400 . ?
C22 H22 0.9400 . ?
C20 H20 0.9400 . ?
C20 N7 1.379(5) . ?
C7 H7 0.9400 . ?
C33 H33 0.9400 . ?
C26 H26 0.9400 . ?
C45 H45 0.9400 . ?
C28 H28 0.9400 . ?
C28 C29 1.346(4) . ?
C4 H4 0.9400 . ?
C18 H18 0.9400 . ?
C18 C17 1.382(4) . ?
C29 H29 0.9400 . ?
C17 H17 0.9400 . ?
C14 H14 0.9400 . ?
C14 C15 1.379(4) . ?
C42 H42 0.9400 . ?
C42 C41 1.380(4) . ?
C41 H41 0.9400 . ?
C52 C55 1.475(5) . ?
C52 C51 1.381(5) . ?
C52 C53 1.390(5) . ?
C15 H15 0.9400 . ?
C49 C50 1.369(5) . ?
C49 C54 1.380(6) . ?
C55 C56 1.405(5) . ?
C55 C57 1.382(5) . ?
N12 C61 1.319(5) . ?
N12 C63 1.364(6) . ?
C59 C60 1.373(6) . ?
C59 C58 1.373(5) . ?
N9 C46 1.308(6) . ?
N9 C47 1.364(6) . ?
C56 H56 0.9400 . ?
C56 C60 1.383(6) . ?
C50 H50 0.9400 . ?
C50 C51 1.376(6) . ?
C51 H51 0.9400 . ?
C54 H54 0.9400 . ?
C54 C53 1.372(6) . ?
C62 H62 0.9400 . ?
C62 C63 1.353(6) . ?
C53 H53 0.9400 . ?
C60 H60 0.9400 . ?
C57 H57 0.9400 . ?
C57 C58 1.372(6) . ?
C58 H58 0.9400 . ?
C61 H61 0.9400 . ?
C63 H63 0.9400 . ?
C46 H46 0.9400 . ?
C48 H48 0.9400 . ?
C48 C47 1.340(6) . ?
C47 H47 0.9400 . ?
O5 H5A 0.8608 . ?
O5 H5B 0.8597 . ?
O6 H6A 0.8601 . ?
O6 H6B 0.8597 . ?

loop_
_geom_torsion_atom_site_label_1
_geom_torsion_atom_site_label_2
_geom_torsion_atom_site_label_3
_geom_torsion_atom_site_label_4
_geom_torsion
_geom_torsion_site_symmetry_1
_geom_torsion_site_symmetry_2
_geom_torsion_site_symmetry_3
_geom_torsion_site_symmetry_4
_geom_torsion_publ_flag
Co1 O4 C27 O3 -2.7(4) 4_576 . . . ?
Co1 O4 C27 C24 178.0(2) 4_576 . . . ?
Co1 O1 C1 O2 6.6(4) . . . . ?
Co1 O1 C1 C2 -173.3(2) . . . . ?
Co1 N4 C43 N3 178.6(2) 2_945 . . . ?
Co1 N4 C44 C45 -178.6(2) 2_945 . . . ?
Co1 N1 C30 N2 169.4(2) . . . . ?
Co1 N1 C28 C29 -169.3(3) . . . . ?
N2 C31 C36 C35 177.1(3) . . . . ?
N2 C31 C32 C33 -177.8(3) . . . . ?
N4 C44 C45 N3 -0.3(4) . . . . ?
N3 C40 C39 C38 178.9(3) . . . . ?
N3 C40 C42 C41 -179.1(3) . . . . ?
N1 C28 C29 N2 -0.4(4) . . . . ?
N5 C8 C5 C6 173.4(3) . . . . ?
N5 C8 C5 C4 -5.7(4) . . . . ?
N5 C8 C9 C10 -0.6(5) . . . . ?
N5 C12 C21 C22 -4.1(4) . . . . ?
N5 C12 C21 C26 177.4(3) . . . . ?
N5 C12 C11 C10 0.3(5) . . . . ?
N6 C16 C17 C18 -178.3(3) . . . . ?
N6 C16 C15 C14 178.6(3) . . . . ?
N6 N8 C20 N7 -1.3(4) . . . . ?
N6 C19 N7 C20 -0.9(4) . . . . ?
C8 N5 C12 C21 178.6(3) . . . . ?
C8 N5 C12 C11 -0.4(4) . . . . ?
C8 C5 C6 C7 -178.3(3) . . . . ?
C8 C5 C4 C3 178.0(3) . . . . ?
C10 C13 C18 C17 178.7(3) . . . . ?
C10 C13 C14 C15 -178.4(3) . . . . ?
C31 N2 C30 N1 -178.3(3) . . . . ?
C31 N2 C29 C28 178.7(3) . . . . ?
C31 C36 C35 C34 1.1(5) . . . . ?
C31 C32 C33 C34 0.5(5) . . . . ?
C2 C3 C4 C5 0.7(6) . . . . ?
C5 C8 C9 C10 178.9(3) . . . . ?
C5 C6 C7 C2 0.0(5) . . . . ?
C34 C37 C38 C39 -179.3(3) . . . . ?
C34 C37 C41 C42 179.2(3) . . . . ?
C30 N2 C31 C36 -5.6(5) . . . . ?
C30 N2 C31 C32 172.8(3) . . . . ?
C30 N2 C29 C28 0.0(4) . . . . ?
C30 N1 C28 C29 0.7(4) . . . . ?
C40 N3 C43 N4 -178.6(3) . . . . ?
C40 N3 C45 C44 178.8(3) . . . . ?
C40 C39 C38 C37 0.1(5) . . . . ?
C40 C42 C41 C37 0.2(6) . . . . ?
C37 C34 C35 C36 -179.5(3) . . . . ?
C37 C34 C33 C32 178.7(3) . . . . ?
C13 C10 C11 C12 179.6(3) . . . . ?
C13 C10 C9 C8 -179.5(3) . . . . ?
C13 C18 C17 C16 0.1(6) . . . . ?
C13 C14 C15 C16 -0.7(6) . . . . ?
C12 N5 C8 C5 -179.0(3) . . . . ?
C12 N5 C8 C9 0.5(4) . . . . ?
C12 C21 C22 C23 -178.3(3) . . . . ?
C12 C21 C26 C25 178.1(3) . . . . ?
C43 N4 C44 C45 0.4(4) . . . . ?
C43 N3 C40 C39 -13.3(5) . . . . ?
C43 N3 C40 C42 166.9(3) . . . . ?
C43 N3 C45 C44 0.1(4) . . . . ?
C16 N6 N8 C20 179.1(3) . . . . ?
C16 N6 C19 N7 -178.2(3) . . . . ?
C1 C2 C3 C4 179.7(3) . . . . ?
C1 C2 C7 C6 180.0(3) . . . . ?
C24 C23 C22 C21 0.6(5) . . . . ?
C24 C25 C26 C21 -0.2(5) . . . . ?
C27 C24 C23 C22 177.4(3) . . . . ?
C27 C24 C25 C26 -177.6(3) . . . . ?
N10 C49 C50 C51 179.0(4) . . . . ?
N10 C49 C54 C53 -179.3(4) . . . . ?
N10 C48 C47 N9 0.5(7) . . . . ?
C21 C12 C11 C10 -178.6(3) . . . . ?
C44 N4 C43 N3 -0.3(3) . . . . ?
C23 C24 C27 O4 -179.4(3) . . . . ?
C23 C24 C27 O3 1.3(5) . . . . ?
C23 C24 C25 C26 1.2(5) . . . . ?
C11 C10 C13 C18 15.9(5) . . . . ?
C11 C10 C13 C14 -163.6(3) . . . . ?
C11 C10 C9 C8 0.4(5) . . . . ?
C11 C12 C21 C22 174.9(3) . . . . ?
C11 C12 C21 C26 -3.7(5) . . . . ?
N8 N6 C16 C17 -15.9(5) . . . . ?
N8 N6 C16 C15 164.4(3) . . . . ?
N8 N6 C19 N7 0.1(4) . . . . ?
N8 C20 N7 C19 1.4(4) . . . . ?
N11 C59 C60 C56 179.9(4) . . . . ?
N11 C59 C58 C57 179.5(4) . . . . ?
N11 C62 C63 N12 1.0(6) . . . . ?
C9 C8 C5 C6 -6.1(5) . . . . ?
C9 C8 C5 C4 174.9(3) . . . . ?
C9 C10 C13 C18 -164.1(3) . . . . ?
C9 C10 C13 C14 16.3(5) . . . . ?
C9 C10 C11 C12 -0.3(5) . . . . ?
C19 N6 C16 C17 162.2(3) . . . . ?
C19 N6 C16 C15 -17.5(5) . . . . ?
C19 N6 N8 C20 0.7(4) . . . . ?
C39 C40 C42 C41 1.1(5) . . . . ?
C3 C2 C1 O1 7.9(4) . . . . ?
C3 C2 C1 O2 -172.0(3) . . . . ?
C3 C2 C7 C6 -0.4(5) . . . . ?
C6 C5 C4 C3 -1.1(5) . . . . ?
C36 C31 C32 C33 0.6(5) . . . . ?
C35 C34 C37 C38 152.1(3) . . . . ?
C35 C34 C37 C41 -28.4(5) . . . . ?
C35 C34 C33 C32 -0.7(5) . . . . ?
C25 C24 C27 O4 -0.7(4) . . . . ?
C25 C24 C27 O3 180.0(3) . . . . ?
C25 C24 C23 C22 -1.3(5) . . . . ?
C32 C31 C36 C35 -1.3(5) . . . . ?
C38 C37 C41 C42 -1.3(5) . . . . ?
C22 C21 C26 C25 -0.5(5) . . . . ?
C7 C2 C1 O1 -172.5(3) . . . . ?
C7 C2 C1 O2 7.6(5) . . . . ?
C7 C2 C3 C4 0.1(5) . . . . ?
C33 C34 C37 C38 -27.4(5) . . . . ?
C33 C34 C37 C41 152.1(3) . . . . ?
C33 C34 C35 C36 0.0(5) . . . . ?
C26 C21 C22 C23 0.3(5) . . . . ?
C45 N3 C40 C39 168.3(3) . . . . ?
C45 N3 C40 C42 -11.5(5) . . . . ?
C45 N3 C43 N4 0.1(4) . . . . ?
C28 N1 C30 N2 -0.7(4) . . . . ?
C4 C5 C6 C7 0.8(5) . . . . ?
C18 C13 C14 C15 2.0(5) . . . . ?
C29 N2 C31 C36 175.9(3) . . . . ?
C29 N2 C31 C32 -5.7(5) . . . . ?
C29 N2 C30 N1 0.4(4) . . . . ?
C17 C16 C15 C14 -1.0(6) . . . . ?
C14 C13 C18 C17 -1.7(5) . . . . ?
C42 C40 C39 C38 -1.3(5) . . . . ?
C41 C37 C38 C39 1.1(5) . . . . ?
C52 C55 C56 C60 -178.8(4) . . . . ?
C52 C55 C57 C58 178.3(4) . . . . ?
C15 C16 C17 C18 1.3(5) . . . . ?
C49 N10 C46 N9 179.8(4) . . . . ?
C49 N10 C48 C47 -180.0(4) . . . . ?
C49 C50 C51 C52 0.5(7) . . . . ?
C49 C54 C53 C52 0.1(7) . . . . ?
C55 C52 C51 C50 -179.4(4) . . . . ?
C55 C52 C53 C54 179.1(4) . . . . ?
C55 C56 C60 C59 0.5(7) . . . . ?
C55 C57 C58 C59 0.5(7) . . . . ?
C59 N11 C62 C63 -178.9(4) . . . . ?
C59 N11 C61 N12 178.6(4) . . . . ?
C56 C55 C57 C58 0.8(7) . . . . ?
C50 C49 C54 C53 0.4(7) . . . . ?
C51 C52 C55 C56 151.3(4) . . . . ?
C51 C52 C55 C57 -26.1(6) . . . . ?
C51 C52 C53 C54 -0.3(6) . . . . ?
C54 C49 C50 C51 -0.7(6) . . . . ?
C62 N11 C59 C60 4.3(6) . . . . ?
C62 N11 C59 C58 -176.6(4) . . . . ?
C62 N11 C61 N12 0.6(5) . . . . ?
C53 C52 C55 C56 -28.1(6) . . . . ?
C53 C52 C55 C57 154.5(4) . . . . ?
C53 C52 C51 C50 0.0(6) . . . . ?
C60 C59 C58 C57 -1.3(7) . . . . ?
C57 C55 C56 C60 -1.3(6) . . . . ?
C58 C59 C60 C56 0.8(7) . . . . ?
C61 N11 C59 C60 -173.3(4) . . . . ?
C61 N11 C59 C58 5.8(6) . . . . ?
C61 N11 C62 C63 -0.9(5) . . . . ?
C61 N12 C63 C62 -0.6(6) . . . . ?
C63 N12 C61 N11 0.0(6) . . . . ?
C46 N10 C49 C50 157.8(4) . . . . ?
C46 N10 C49 C54 -22.5(6) . . . . ?
C46 N10 C48 C47 -0.4(6) . . . . ?
C46 N9 C47 C48 -0.3(7) . . . . ?
C48 N10 C49 C50 -22.7(6) . . . . ?
C48 N10 C49 C54 157.0(5) . . . . ?
C48 N10 C46 N9 0.2(6) . . . . ?
C47 N9 C46 N10 0.0(6) . . . . ?
